data_7127634
loop_
_publ_author_name
'Takemoto, Shin'
'Yoshii, Kaname'
'Yamano, Takahiro'
'Tsurusaki, Akihiro'
'Matsuzaka, Hiroyuki'

_publ_section_title
;
 Metal-metal multiple bond formation induced by \s-acceptor Lewis acid
 ligands.
;
_journal_issue 7
_journal_name_full 'Chemical communications (Cambridge, England)'
_journal_page_first 923
_journal_page_last 926
_journal_paper_doi 10.1039/d0cc07278h
_journal_volume 57
_journal_year 2021
_chemical_formula_sum 'C32 H42 Cl2 N2 Ru2 Zn'
_chemical_formula_weight 793.09
_space_group_IT_number 61
_space_group_name_Hall '-P 2ac 2ab'
_space_group_name_H-M_alt 'P b c a'
_symmetry_cell_setting orthorhombic
_symmetry_space_group_name_H-M 'P b c a'
_atom_sites_solution_hydrogens geom
_atom_sites_solution_primary direct
_atom_sites_solution_secondary difmap
_audit_creation_method SHELXL-97
_audit_update_record
;
2020-10-29 deposited with the CCDC.	2020-12-18 downloaded from the CCDC.
;
_cell_angle_alpha 90.00
_cell_angle_beta 90.00
_cell_angle_gamma 90.00
_cell_formula_units_Z 8
_cell_length_a 17.836(4)
_cell_length_b 18.860(3)
_cell_length_c 19.709(4)
_cell_measurement_reflns_used 41421
_cell_measurement_temperature 296(2)
_cell_measurement_theta_max 27.45
_cell_measurement_theta_min 3.08
_cell_volume 6630(2)
_computing_cell_refinement 'rigaku process auto'
_computing_data_collection 'rigaku process auto'
_computing_data_reduction 'rigaku process auto'
_computing_structure_refinement 'SHELXL-97 (Sheldrick, 1997)'
_computing_structure_solution 'SHELXS-97 (Sheldrick, 1990)'
_diffrn_ambient_temperature 296(2)
_diffrn_measured_fraction_theta_full 0.984
_diffrn_measured_fraction_theta_max 0.984
_diffrn_measurement_device_type 'rigaku r-axis rapid'
_diffrn_radiation_monochromator graphite
_diffrn_radiation_source 'fine-focus sealed tube'
_diffrn_radiation_type MoK\a
_diffrn_radiation_wavelength 0.71075
_diffrn_reflns_av_R_equivalents 0.0323
_diffrn_reflns_av_sigmaI/netI 0.0198
_diffrn_reflns_limit_h_max 23
_diffrn_reflns_limit_h_min -23
_diffrn_reflns_limit_k_max 22
_diffrn_reflns_limit_k_min -24
_diffrn_reflns_limit_l_max 25
_diffrn_reflns_limit_l_min -25
_diffrn_reflns_number 56481
_diffrn_reflns_theta_full 27.48
_diffrn_reflns_theta_max 27.48
_diffrn_reflns_theta_min 3.08
_exptl_absorpt_coefficient_mu 1.802
_exptl_absorpt_correction_T_max 0.7146
_exptl_absorpt_correction_T_min 0.4661
_exptl_absorpt_correction_type empirical
_exptl_absorpt_process_details abscor
_exptl_crystal_colour 'dark red'
_exptl_crystal_density_diffrn 1.589
_exptl_crystal_density_method 'not measured'
_exptl_crystal_description plate
_exptl_crystal_F_000 3200
_exptl_crystal_size_max 0.50
_exptl_crystal_size_mid 0.20
_exptl_crystal_size_min 0.20
_refine_diff_density_max 0.459
_refine_diff_density_min -0.411
_refine_diff_density_rms 0.074
_refine_ls_extinction_method none
_refine_ls_goodness_of_fit_ref 1.016
_refine_ls_hydrogen_treatment constr
_refine_ls_matrix_type full
_refine_ls_number_parameters 352
_refine_ls_number_reflns 7479
_refine_ls_number_restraints 0
_refine_ls_restrained_S_all 1.016
_refine_ls_R_factor_all 0.0359
_refine_ls_R_factor_gt 0.0256
_refine_ls_shift/su_max 0.004
_refine_ls_shift/su_mean 0.000
_refine_ls_structure_factor_coef Fsqd
_refine_ls_weighting_details 'calc w=1/[\s^2^(Fo^2^)+(0.0358P)^2^+2.8534P] where P=(Fo^2^+2Fc^2^)/3'
_refine_ls_weighting_scheme calc
_refine_ls_wR_factor_gt 0.0619
_refine_ls_wR_factor_ref 0.0666
_reflns_number_gt 6163
_reflns_number_total 7479
_reflns_threshold_expression >2sigma(I)
_cod_data_source_file d0cc07278h2.cif
_cod_data_source_block shelxl
_cod_depositor_comments 'Adding full bibliography for 7127634--7127637.cif.'
_cod_original_sg_symbol_H-M Pbca
_cod_database_code 7127634

loop_
_symmetry_equiv_pos_as_xyz
'x, y, z'
'-x+1/2, y+1/2, z'
'x, -y+1/2, z+1/2'
'-x+1/2, -y, z+1/2'
'-x, -y, -z'
'x-1/2, -y-1/2, -z'
'-x, y-1/2, -z-1/2'
'x-1/2, y, -z-1/2'

loop_
_atom_site_label
_atom_site_type_symbol
_atom_site_fract_x
_atom_site_fract_y
_atom_site_fract_z
_atom_site_U_iso_or_equiv
_atom_site_adp_type
_atom_site_occupancy
_atom_site_symmetry_multiplicity
_atom_site_calc_flag
_atom_site_refinement_flags
_atom_site_disorder_assembly
_atom_site_disorder_group
Ru1 Ru 0.259929(10) 0.156570(9) 0.372592(9) 0.03176(5) Uani 1 1 d . . .
Ru2 Ru 0.148868(10) 0.187890(9) 0.436450(9) 0.03358(6) Uani 1 1 d . . .
Zn1 Zn 0.219458(19) 0.288900(15) 0.373634(16) 0.04677(8) Uani 1 1 d . . .
Cl1 Cl 0.16153(6) 0.32109(4) 0.27738(5) 0.0770(3) Uani 1 1 d . . .
Cl2 Cl 0.28621(5) 0.36411(5) 0.43618(5) 0.0756(2) Uani 1 1 d . . .
N1 N 0.15138(11) 0.15232(10) 0.33744(10) 0.0364(4) Uani 1 1 d . . .
H1 H 0.1427 0.1890 0.3085 0.044 Uiso 1 1 calc R . .
N2 N 0.25431(11) 0.17377(10) 0.47554(9) 0.0367(4) Uani 1 1 d . . .
H2 H 0.2751 0.2164 0.4861 0.044 Uiso 1 1 calc R . .
C1 C 0.11181(13) 0.09100(12) 0.31511(12) 0.0394(5) Uani 1 1 d . . .
C2 C 0.12041(16) 0.02605(13) 0.34629(15) 0.0497(6) Uani 1 1 d . . .
H2A H 0.1544 0.0213 0.3818 0.060 Uiso 1 1 calc R . .
C3 C 0.07920(17) -0.03186(15) 0.32552(17) 0.0612(8) Uani 1 1 d . . .
H3 H 0.0857 -0.0753 0.3471 0.073 Uiso 1 1 calc R . .
C4 C 0.02870(18) -0.02606(18) 0.27320(18) 0.0714(9) Uani 1 1 d . . .
H4 H 0.0007 -0.0651 0.2595 0.086 Uiso 1 1 calc R . .
C5 C 0.02026(18) 0.03792(19) 0.24158(17) 0.0719(9) Uani 1 1 d . . .
H5 H -0.0141 0.0423 0.2063 0.086 Uiso 1 1 calc R . .
C6 C 0.06211(16) 0.09653(16) 0.26111(14) 0.0552(7) Uani 1 1 d . . .
H6 H 0.0569 0.1393 0.2381 0.066 Uiso 1 1 calc R . .
C7 C 0.27490(13) 0.12202(13) 0.52484(11) 0.0403(5) Uani 1 1 d . . .
C8 C 0.32091(19) 0.14103(18) 0.57820(15) 0.0618(8) Uani 1 1 d . . .
H8 H 0.3361 0.1880 0.5829 0.074 Uiso 1 1 calc R . .
C9 C 0.3446(2) 0.0912(2) 0.62458(17) 0.0814(11) Uani 1 1 d . . .
H9 H 0.3760 0.1044 0.6600 0.098 Uiso 1 1 calc R . .
C10 C 0.3217(2) 0.0217(2) 0.61837(17) 0.0780(10) Uani 1 1 d . . .
H10 H 0.3381 -0.0121 0.6493 0.094 Uiso 1 1 calc R . .
C11 C 0.27468(19) 0.00255(17) 0.56675(15) 0.0633(8) Uani 1 1 d . . .
H11 H 0.2586 -0.0442 0.5630 0.076 Uiso 1 1 calc R . .
C12 C 0.25093(16) 0.05236(14) 0.52009(13) 0.0501(6) Uani 1 1 d . . .
H12 H 0.2187 0.0390 0.4853 0.060 Uiso 1 1 calc R . .
C13 C 0.35363(15) 0.19763(14) 0.30626(14) 0.0493(6) Uani 1 1 d . . .
C14 C 0.38293(15) 0.16647(19) 0.36592(14) 0.0576(8) Uani 1 1 d . . .
C15 C 0.36438(16) 0.09292(17) 0.36585(14) 0.0561(7) Uani 1 1 d . . .
C16 C 0.32172(15) 0.07857(13) 0.30758(14) 0.0495(6) Uani 1 1 d . . .
C17 C 0.31363(15) 0.14386(13) 0.27139(12) 0.0443(6) Uani 1 1 d . . .
C18 C 0.3694(2) 0.27077(17) 0.2815(2) 0.0857(12) Uani 1 1 d . . .
H18A H 0.3721 0.3026 0.3195 0.103 Uiso 1 1 calc R . .
H18B H 0.3300 0.2857 0.2516 0.103 Uiso 1 1 calc R . .
H18C H 0.4163 0.2712 0.2576 0.103 Uiso 1 1 calc R . .
C19 C 0.4312(2) 0.2043(3) 0.4170(2) 0.1066(16) Uani 1 1 d . . .
H19A H 0.4823 0.1891 0.4120 0.128 Uiso 1 1 calc R . .
H19B H 0.4140 0.1933 0.4620 0.128 Uiso 1 1 calc R . .
H19C H 0.4281 0.2545 0.4097 0.128 Uiso 1 1 calc R . .
C20 C 0.3933(2) 0.0388(2) 0.4156(2) 0.1042(16) Uani 1 1 d . . .
H20A H 0.3567 0.0020 0.4213 0.125 Uiso 1 1 calc R . .
H20B H 0.4025 0.0612 0.4585 0.125 Uiso 1 1 calc R . .
H20C H 0.4391 0.0187 0.3987 0.125 Uiso 1 1 calc R . .
C21 C 0.2969(2) 0.00755(17) 0.2840(2) 0.0847(12) Uani 1 1 d . . .
H21A H 0.3351 -0.0129 0.2557 0.102 Uiso 1 1 calc R . .
H21B H 0.2513 0.0122 0.2585 0.102 Uiso 1 1 calc R . .
H21C H 0.2884 -0.0226 0.3225 0.102 Uiso 1 1 calc R . .
C22 C 0.2741(2) 0.1527(2) 0.20454(15) 0.0729(10) Uani 1 1 d . . .
H22A H 0.2554 0.2003 0.2008 0.087 Uiso 1 1 calc R . .
H22B H 0.2330 0.1199 0.2019 0.087 Uiso 1 1 calc R . .
H22C H 0.3086 0.1436 0.1682 0.087 Uiso 1 1 calc R . .
C23 C 0.03330(15) 0.16049(15) 0.47242(16) 0.0549(7) Uani 1 1 d . . .
C24 C 0.03078(15) 0.22454(16) 0.43365(14) 0.0533(7) Uani 1 1 d . . .
C25 C 0.07253(16) 0.27683(14) 0.46763(15) 0.0546(7) Uani 1 1 d . . .
C26 C 0.10451(15) 0.24443(16) 0.52612(14) 0.0536(7) Uani 1 1 d . . .
C27 C 0.07877(16) 0.17255(16) 0.52913(15) 0.0550(7) Uani 1 1 d . . .
C28 C -0.01186(19) 0.09504(18) 0.4578(2) 0.0884(12) Uani 1 1 d . . .
H28A H -0.0616 0.1008 0.4755 0.106 Uiso 1 1 calc R . .
H28B H 0.0115 0.0548 0.4789 0.106 Uiso 1 1 calc R . .
H28C H -0.0143 0.0876 0.4097 0.106 Uiso 1 1 calc R . .
C29 C -0.0137(2) 0.2362(2) 0.36990(18) 0.0862(12) Uani 1 1 d . . .
H29A H -0.0631 0.2523 0.3814 0.103 Uiso 1 1 calc R . .
H29B H -0.0171 0.1925 0.3451 0.103 Uiso 1 1 calc R . .
H29C H 0.0108 0.2713 0.3424 0.103 Uiso 1 1 calc R . .
C30 C 0.0747(2) 0.35468(16) 0.4507(2) 0.0849(12) Uani 1 1 d . . .
H30A H 0.0714 0.3607 0.4024 0.102 Uiso 1 1 calc R . .
H30B H 0.1209 0.3747 0.4667 0.102 Uiso 1 1 calc R . .
H30C H 0.0333 0.3782 0.4721 0.102 Uiso 1 1 calc R . .
C31 C 0.1516(2) 0.2797(2) 0.57935(18) 0.0838(12) Uani 1 1 d . . .
H31A H 0.1250 0.2800 0.6217 0.101 Uiso 1 1 calc R . .
H31B H 0.1622 0.3275 0.5658 0.101 Uiso 1 1 calc R . .
H31C H 0.1978 0.2541 0.5846 0.101 Uiso 1 1 calc R . .
C32 C 0.0915(2) 0.1220(2) 0.58721(18) 0.0894(12) Uani 1 1 d . . .
H32A H 0.1414 0.1282 0.6046 0.107 Uiso 1 1 calc R . .
H32B H 0.0854 0.0741 0.5715 0.107 Uiso 1 1 calc R . .
H32C H 0.0558 0.1315 0.6225 0.107 Uiso 1 1 calc R . .

loop_
_atom_site_aniso_label
_atom_site_aniso_U_11
_atom_site_aniso_U_22
_atom_site_aniso_U_33
_atom_site_aniso_U_23
_atom_site_aniso_U_13
_atom_site_aniso_U_12
Ru1 0.03115(10) 0.03209(9) 0.03204(9) 0.00143(7) -0.00014(7) -0.00084(7)
Ru2 0.03215(10) 0.03207(9) 0.03654(10) -0.00071(7) 0.00160(7) -0.00120(7)
Zn1 0.0582(2) 0.03160(14) 0.05054(18) 0.00381(13) 0.00401(14) -0.00421(13)
Cl1 0.1122(7) 0.0532(4) 0.0657(5) 0.0161(4) -0.0147(5) 0.0082(4)
Cl2 0.0816(6) 0.0651(5) 0.0803(5) -0.0236(4) 0.0143(4) -0.0276(4)
N1 0.0366(10) 0.0364(10) 0.0363(10) 0.0021(8) -0.0043(8) 0.0023(8)
N2 0.0369(10) 0.0376(9) 0.0357(10) -0.0020(8) -0.0014(8) -0.0053(8)
C1 0.0331(12) 0.0460(13) 0.0391(12) -0.0071(11) -0.0049(9) 0.0020(10)
C2 0.0474(15) 0.0433(13) 0.0585(15) -0.0036(12) -0.0118(12) -0.0032(11)
C3 0.0559(18) 0.0477(15) 0.080(2) -0.0119(15) -0.0018(15) -0.0077(13)
C4 0.0554(19) 0.075(2) 0.084(2) -0.0315(19) -0.0097(17) -0.0167(16)
C5 0.0554(19) 0.094(3) 0.0663(19) -0.0216(18) -0.0257(15) -0.0035(17)
C6 0.0486(16) 0.0667(17) 0.0504(15) -0.0057(13) -0.0136(12) 0.0047(13)
C7 0.0407(13) 0.0479(13) 0.0323(11) -0.0003(11) -0.0012(9) -0.0031(10)
C8 0.069(2) 0.0647(18) 0.0513(16) 0.0055(14) -0.0219(14) -0.0133(15)
C9 0.097(3) 0.089(3) 0.0576(19) 0.0151(18) -0.0365(18) -0.016(2)
C10 0.091(3) 0.084(2) 0.0588(19) 0.0300(18) -0.0180(18) -0.002(2)
C11 0.077(2) 0.0539(16) 0.0589(18) 0.0160(15) -0.0053(15) -0.0061(15)
C12 0.0585(17) 0.0481(14) 0.0438(14) 0.0056(12) -0.0081(12) -0.0075(12)
C13 0.0475(15) 0.0504(14) 0.0500(15) -0.0046(12) 0.0189(12) -0.0077(11)
C14 0.0310(13) 0.092(2) 0.0496(15) -0.0083(15) 0.0054(11) -0.0056(14)
C15 0.0413(15) 0.076(2) 0.0511(15) 0.0133(14) 0.0097(12) 0.0216(14)
C16 0.0498(15) 0.0404(12) 0.0582(16) -0.0026(12) 0.0165(12) 0.0056(11)
C17 0.0479(15) 0.0485(13) 0.0366(12) -0.0022(11) 0.0065(10) 0.0020(11)
C18 0.101(3) 0.0593(19) 0.096(3) -0.0012(19) 0.054(2) -0.0232(19)
C19 0.0425(19) 0.194(5) 0.083(3) -0.040(3) -0.0035(17) -0.027(2)
C20 0.084(3) 0.144(4) 0.084(2) 0.048(3) 0.025(2) 0.068(3)
C21 0.098(3) 0.0468(16) 0.109(3) -0.0190(19) 0.038(2) -0.0021(17)
C22 0.081(2) 0.097(3) 0.0399(15) -0.0032(16) -0.0026(14) 0.006(2)
C23 0.0370(14) 0.0543(15) 0.0735(19) -0.0087(14) 0.0138(13) -0.0045(12)
C24 0.0392(14) 0.0615(16) 0.0591(16) -0.0094(14) 0.0050(12) 0.0123(12)
C25 0.0524(16) 0.0454(14) 0.0660(17) -0.0058(13) 0.0227(14) 0.0071(12)
C26 0.0446(15) 0.0631(16) 0.0530(15) -0.0176(14) 0.0125(12) -0.0024(13)
C27 0.0467(16) 0.0639(17) 0.0543(16) 0.0049(14) 0.0209(13) -0.0011(13)
C28 0.055(2) 0.075(2) 0.135(3) -0.024(2) 0.026(2) -0.0256(17)
C29 0.057(2) 0.116(3) 0.085(2) -0.014(2) -0.0112(17) 0.041(2)
C30 0.093(3) 0.0461(16) 0.116(3) -0.0032(18) 0.039(2) 0.0172(17)
C31 0.067(2) 0.115(3) 0.070(2) -0.041(2) 0.0146(17) -0.015(2)
C32 0.087(3) 0.113(3) 0.068(2) 0.028(2) 0.0295(19) 0.005(2)

loop_
_atom_type_symbol
_atom_type_description
_atom_type_scat_dispersion_real
_atom_type_scat_dispersion_imag
_atom_type_scat_source
C C 0.0033 0.0016 'International Tables Vol C Tables 4.2.6.8 and 6.1.1.4'
H H 0.0000 0.0000 'International Tables Vol C Tables 4.2.6.8 and 6.1.1.4'
N N 0.0061 0.0033 'International Tables Vol C Tables 4.2.6.8 and 6.1.1.4'
Cl Cl 0.1484 0.1585 'International Tables Vol C Tables 4.2.6.8 and 6.1.1.4'
Zn Zn 0.2839 1.4301 'International Tables Vol C Tables 4.2.6.8 and 6.1.1.4'
Ru Ru -1.2594 0.8363 'International Tables Vol C Tables 4.2.6.8 and 6.1.1.4'

loop_
_geom_angle_atom_site_label_1
_geom_angle_atom_site_label_2
_geom_angle_atom_site_label_3
_geom_angle
_geom_angle_site_symmetry_1
_geom_angle_site_symmetry_3
_geom_angle_publ_flag
N1 Ru1 N2 107.00(8) . . ?
N1 Ru1 C14 156.78(9) . . ?
N2 Ru1 C14 95.39(9) . . ?
N1 Ru1 C15 138.43(10) . . ?
N2 Ru1 C15 100.67(9) . . ?
C14 Ru1 C15 37.59(12) . . ?
N1 Ru1 C17 95.68(9) . . ?
N2 Ru1 C17 157.20(9) . . ?
C14 Ru1 C17 61.81(10) . . ?
C15 Ru1 C17 61.77(10) . . ?
N1 Ru1 C16 104.16(9) . . ?
N2 Ru1 C16 133.75(9) . . ?
C14 Ru1 C16 62.11(11) . . ?
C15 Ru1 C16 36.68(11) . . ?
C17 Ru1 C16 37.35(9) . . ?
N1 Ru1 C13 120.97(9) . . ?
N2 Ru1 C13 123.56(9) . . ?
C14 Ru1 C13 36.92(11) . . ?
C15 Ru1 C13 61.96(10) . . ?
C17 Ru1 C13 36.85(10) . . ?
C16 Ru1 C13 61.97(9) . . ?
N1 Ru1 Ru2 54.17(5) . . ?
N2 Ru1 Ru2 53.75(5) . . ?
C14 Ru1 Ru2 145.53(8) . . ?
C15 Ru1 Ru2 148.20(7) . . ?
C17 Ru1 Ru2 147.63(7) . . ?
C16 Ru1 Ru2 149.35(7) . . ?
C13 Ru1 Ru2 145.38(7) . . ?
N1 Ru1 Zn1 77.21(5) . . ?
N2 Ru1 Zn1 80.05(6) . . ?
C14 Ru1 Zn1 101.28(9) . . ?
C15 Ru1 Zn1 138.85(9) . . ?
C17 Ru1 Zn1 103.31(7) . . ?
C16 Ru1 Zn1 140.52(7) . . ?
C13 Ru1 Zn1 83.16(7) . . ?
Ru2 Ru1 Zn1 62.226(9) . . ?
N2 Ru2 N1 107.05(8) . . ?
N2 Ru2 C24 157.12(9) . . ?
N1 Ru2 C24 95.65(9) . . ?
N2 Ru2 C26 95.20(9) . . ?
N1 Ru2 C26 156.99(9) . . ?
C24 Ru2 C26 61.94(10) . . ?
N2 Ru2 C27 100.93(10) . . ?
N1 Ru2 C27 138.04(10) . . ?
C24 Ru2 C27 61.89(11) . . ?
C26 Ru2 C27 37.62(10) . . ?
N2 Ru2 C23 134.06(10) . . ?
N1 Ru2 C23 104.13(10) . . ?
C24 Ru2 C23 37.42(11) . . ?
C26 Ru2 C23 61.90(10) . . ?
C27 Ru2 C23 36.47(11) . . ?
N2 Ru2 C25 123.39(10) . . ?
N1 Ru2 C25 120.97(10) . . ?
C24 Ru2 C25 36.70(10) . . ?
C26 Ru2 C25 37.25(11) . . ?
C27 Ru2 C25 62.19(11) . . ?
C23 Ru2 C25 61.83(10) . . ?
N2 Ru2 Ru1 54.04(5) . . ?
N1 Ru2 Ru1 53.93(5) . . ?
C24 Ru2 Ru1 147.20(7) . . ?
C26 Ru2 Ru1 145.74(7) . . ?
C27 Ru2 Ru1 148.47(8) . . ?
C23 Ru2 Ru1 149.48(7) . . ?
C25 Ru2 Ru1 145.16(7) . . ?
N2 Ru2 Zn1 80.19(6) . . ?
N1 Ru2 Zn1 77.13(6) . . ?
C24 Ru2 Zn1 102.70(8) . . ?
C26 Ru2 Zn1 101.58(8) . . ?
C27 Ru2 Zn1 139.16(8) . . ?
C23 Ru2 Zn1 139.99(8) . . ?
C25 Ru2 Zn1 82.90(7) . . ?
Ru1 Ru2 Zn1 62.252(14) . . ?
Cl2 Zn1 Cl1 122.84(4) . . ?
Cl2 Zn1 Ru2 117.58(3) . . ?
Cl1 Zn1 Ru2 112.22(3) . . ?
Cl2 Zn1 Ru1 117.92(3) . . ?
Cl1 Zn1 Ru1 112.41(3) . . ?
Ru2 Zn1 Ru1 55.522(13) . . ?
C1 N1 Ru1 126.99(15) . . ?
C1 N1 Ru2 123.04(15) . . ?
Ru1 N1 Ru2 71.91(6) . . ?
C7 N2 Ru2 125.56(15) . . ?
C7 N2 Ru1 123.49(15) . . ?
Ru2 N2 Ru1 72.21(6) . . ?
C2 C1 C6 118.6(2) . . ?
C2 C1 N1 121.9(2) . . ?
C6 C1 N1 119.5(2) . . ?
C1 C2 C3 120.8(3) . . ?
C2 C3 C4 120.6(3) . . ?
C5 C4 C3 119.0(3) . . ?
C4 C5 C6 121.2(3) . . ?
C1 C6 C5 119.7(3) . . ?
C12 C7 C8 118.8(2) . . ?
C12 C7 N2 121.6(2) . . ?
C8 C7 N2 119.6(2) . . ?
C7 C8 C9 120.7(3) . . ?
C10 C9 C8 119.9(3) . . ?
C11 C10 C9 120.0(3) . . ?
C10 C11 C12 120.2(3) . . ?
C7 C12 C11 120.4(3) . . ?
C14 C13 C17 107.0(2) . . ?
C14 C13 C18 125.9(3) . . ?
C17 C13 C18 126.8(3) . . ?
C14 C13 Ru1 69.50(15) . . ?
C17 C13 Ru1 70.31(14) . . ?
C18 C13 Ru1 130.3(2) . . ?
C13 C14 C15 108.5(2) . . ?
C13 C14 C19 124.8(3) . . ?
C15 C14 C19 126.5(3) . . ?
C13 C14 Ru1 73.57(15) . . ?
C15 C14 Ru1 71.75(16) . . ?
C19 C14 Ru1 124.7(2) . . ?
C16 C15 C14 108.3(2) . . ?
C16 C15 C20 126.0(3) . . ?
C14 C15 C20 125.4(3) . . ?
C16 C15 Ru1 72.45(15) . . ?
C14 C15 Ru1 70.66(16) . . ?
C20 C15 Ru1 127.9(2) . . ?
C15 C16 C17 107.3(2) . . ?
C15 C16 C21 126.2(3) . . ?
C17 C16 C21 126.2(3) . . ?
C15 C16 Ru1 70.86(15) . . ?
C17 C16 Ru1 70.75(14) . . ?
C21 C16 Ru1 128.7(2) . . ?
C13 C17 C16 108.9(2) . . ?
C13 C17 C22 125.5(3) . . ?
C16 C17 C22 125.4(3) . . ?
C13 C17 Ru1 72.85(14) . . ?
C16 C17 Ru1 71.90(14) . . ?
C22 C17 Ru1 124.8(2) . . ?
C24 C23 C27 107.9(2) . . ?
C24 C23 C28 125.1(3) . . ?
C27 C23 C28 126.7(3) . . ?
C24 C23 Ru2 70.42(15) . . ?
C27 C23 Ru2 71.46(15) . . ?
C28 C23 Ru2 128.5(2) . . ?
C25 C24 C23 108.8(3) . . ?
C25 C24 C29 125.1(3) . . ?
C23 C24 C29 126.0(3) . . ?
C25 C24 Ru2 72.77(16) . . ?
C23 C24 Ru2 72.16(15) . . ?
C29 C24 Ru2 124.6(2) . . ?
C24 C25 C26 107.3(2) . . ?
C24 C25 C30 126.3(3) . . ?
C26 C25 C30 126.0(3) . . ?
C24 C25 Ru2 70.53(15) . . ?
C26 C25 Ru2 70.01(15) . . ?
C30 C25 Ru2 130.6(2) . . ?
C27 C26 C25 108.1(3) . . ?
C27 C26 C31 124.8(3) . . ?
C25 C26 C31 126.9(3) . . ?
C27 C26 Ru2 72.02(15) . . ?
C25 C26 Ru2 72.74(15) . . ?
C31 C26 Ru2 124.9(2) . . ?
C26 C27 C23 107.8(3) . . ?
C26 C27 C32 125.6(3) . . ?
C23 C27 C32 126.3(3) . . ?
C26 C27 Ru2 70.36(14) . . ?
C23 C27 Ru2 72.07(16) . . ?
C32 C27 Ru2 128.2(2) . . ?

loop_
_geom_bond_atom_site_label_1
_geom_bond_atom_site_label_2
_geom_bond_distance
_geom_bond_site_symmetry_2
_geom_bond_publ_flag
Ru1 N1 2.0579(19) . ?
Ru1 N2 2.0572(19) . ?
Ru1 C14 2.206(3) . ?
Ru1 C15 2.220(3) . ?
Ru1 C17 2.226(2) . ?
Ru1 C16 2.241(2) . ?
Ru1 C13 2.259(2) . ?
Ru1 Ru2 2.4201(5) . ?
Ru1 Zn1 2.5981(5) . ?
Ru2 N2 2.050(2) . ?
Ru2 N1 2.0640(19) . ?
Ru2 C24 2.217(3) . ?
Ru2 C26 2.210(3) . ?
Ru2 C27 2.232(3) . ?
Ru2 C23 2.240(3) . ?
Ru2 C25 2.246(3) . ?
Ru2 Zn1 2.5975(5) . ?
Zn1 Cl2 2.2246(9) . ?
Zn1 Cl1 2.2438(9) . ?
N1 C1 1.425(3) . ?
N2 C7 1.425(3) . ?
C1 C2 1.379(3) . ?
C1 C6 1.389(3) . ?
C2 C3 1.379(4) . ?
C3 C4 1.374(4) . ?
C4 C5 1.366(5) . ?
C5 C6 1.388(4) . ?
C7 C12 1.385(4) . ?
C7 C8 1.381(3) . ?
C8 C9 1.377(4) . ?
C9 C10 1.378(5) . ?
C10 C11 1.367(4) . ?
C11 C12 1.381(4) . ?
C13 C14 1.415(4) . ?
C13 C17 1.418(4) . ?
C13 C18 1.490(4) . ?
C14 C15 1.426(4) . ?
C14 C19 1.505(4) . ?
C15 C16 1.404(4) . ?
C15 C20 1.506(4) . ?
C16 C17 1.430(4) . ?
C16 C21 1.485(4) . ?
C17 C22 1.504(4) . ?
C23 C24 1.430(4) . ?
C23 C27 1.399(4) . ?
C23 C28 1.502(4) . ?
C24 C25 1.406(4) . ?
C24 C29 1.502(4) . ?
C25 C26 1.424(4) . ?
C25 C30 1.506(4) . ?
C26 C27 1.433(4) . ?
C26 C31 1.499(4) . ?
C27 C32 1.507(4) . ?
